data_4114492
loop_
_publ_author_name
'David A. Shultz'
'Rosario M. Fico'
'Hyoyoung Lee'
'Jeff W. Kampf'
'Kristin Kirschbaum'
'A. Alan Pinkerton'
'Paul D. Boyle'

_publ_contact_author
;
        David A. Shultz
    Department of Chemistry, 527 Dabney Hall
    North Carolina State University
    Raleigh, NC  27695-8204
;
_publ_contact_author_email David_Shultz@ncsu.edu
_publ_contact_author_fax (919)515-6972
_publ_contact_author_phone (919)515-8920
_publ_section_title
;
 Mechanisms of Exchange Modulation in Trimethylenemethane-type Biradicals:
 The Roles of Conformation and Spin Density
;
_journal_name_full 'Journal of the American Chemical Society'
_journal_page_first 15426
_journal_page_last 15432
_journal_paper_doi 10.1021/ja037787o
_journal_volume 125
_journal_year 2003
_chemical_formula_sum 'C33 H34 N2 O2'
_chemical_formula_weight 490.62
_chemical_name_systematic
;
 ?
;
_space_group_IT_number 61
_symmetry_cell_setting orthorhombic
_symmetry_space_group_name_Hall '-P 2ac 2ab'
_symmetry_space_group_name_H-M 'P b c a'
_atom_sites_solution_hydrogens geom
_atom_sites_solution_primary direct
_atom_sites_solution_secondary difmap
_audit_creation_method SHELXL-97
_cell_angle_alpha 90.00
_cell_angle_beta 90.00
_cell_angle_gamma 90.00
_cell_formula_units_Z 8
_cell_length_a 12.087(5)
_cell_length_b 19.740(9)
_cell_length_c 23.655(10)
_cell_measurement_reflns_used 5901
_cell_measurement_temperature 158(2)
_cell_measurement_theta_max 20.86
_cell_measurement_theta_min 2.36
_cell_volume 5644(4)
_computing_cell_refinement 'Bruker SMART'
_computing_data_collection 'Bruker SMART'
_computing_data_reduction 'Bruker SHELXTL'
_computing_molecular_graphics 'Bruker SHELXTL'
_computing_publication_material 'Bruker SHELXTL'
_computing_structure_refinement 'Bruker SHELXTL'
_computing_structure_solution 'Bruker SHELXTL'
_diffrn_ambient_temperature 158(2)
_diffrn_measured_fraction_theta_full 0.993
_diffrn_measured_fraction_theta_max 0.993
_diffrn_measurement_device_type 'CCD area detector'
_diffrn_measurement_method 'phi and omega scans'
_diffrn_radiation_monochromator graphite
_diffrn_radiation_source 'sealed tube'
_diffrn_radiation_type MoK\a
_diffrn_radiation_wavelength 0.71073
_diffrn_reflns_av_R_equivalents 0.0885
_diffrn_reflns_av_sigmaI/netI 0.0509
_diffrn_reflns_limit_h_max 12
_diffrn_reflns_limit_h_min -12
_diffrn_reflns_limit_k_max 19
_diffrn_reflns_limit_k_min -19
_diffrn_reflns_limit_l_max 23
_diffrn_reflns_limit_l_min -23
_diffrn_reflns_number 45865
_diffrn_reflns_theta_full 21.00
_diffrn_reflns_theta_max 21.00
_diffrn_reflns_theta_min 1.72
_exptl_absorpt_coefficient_mu 0.072
_exptl_absorpt_correction_type none
_exptl_crystal_colour orange
_exptl_crystal_density_diffrn 1.155
_exptl_crystal_description plate
_exptl_crystal_F_000 2096
_exptl_crystal_size_max 0.20
_exptl_crystal_size_mid 0.22
_exptl_crystal_size_min 0.24
_refine_diff_density_max 0.305
_refine_diff_density_min -0.304
_refine_diff_density_rms 0.077
_refine_ls_extinction_coef 0.0078(11)
_refine_ls_extinction_expression Fc^*^=kFc[1+0.001xFc^2^\l^3^/sin(2\q)]^-1/4^
_refine_ls_extinction_method SHELXL
_refine_ls_goodness_of_fit_ref 0.966
_refine_ls_hydrogen_treatment mixed
_refine_ls_matrix_type full
_refine_ls_number_parameters 342
_refine_ls_number_reflns 3007
_refine_ls_number_restraints 0
_refine_ls_restrained_S_all 0.966
_refine_ls_R_factor_all 0.1010
_refine_ls_R_factor_gt 0.0718
_refine_ls_shift/su_max 0.000
_refine_ls_shift/su_mean 0.000
_refine_ls_structure_factor_coef Fsqd
_refine_ls_weighting_details 'calc w=1/[\s^2^(Fo^2^)+(0.1381P)^2^+0.0000P] where P=(Fo^2^+2Fc^2^)/3'
_refine_ls_weighting_scheme calc
_refine_ls_wR_factor_gt 0.1737
_refine_ls_wR_factor_ref 0.1896
_reflns_number_gt 1979
_reflns_number_total 3007
_reflns_threshold_expression >2sigma(I)
_cod_data_source_file ja037787orom20030718_031249.cif
_cod_data_source_block flor2
_cod_database_code 4114492

loop_
_symmetry_equiv_pos_as_xyz
'x, y, z'
'-x+1/2, -y, z+1/2'
'-x, y+1/2, -z+1/2'
'x+1/2, -y+1/2, -z'
'-x, -y, -z'
'x-1/2, y, -z-1/2'
'x, -y-1/2, z-1/2'
'-x-1/2, y-1/2, z'

loop_
_atom_site_label
_atom_site_type_symbol
_atom_site_fract_x
_atom_site_fract_y
_atom_site_fract_z
_atom_site_U_iso_or_equiv
_atom_site_adp_type
_atom_site_occupancy
_atom_site_symmetry_multiplicity
_atom_site_calc_flag
_atom_site_refinement_flags
N1 N 0.5492(3) 0.18845(16) 0.72260(16) 0.0462(10) Uani 1 1 d .
N2 N 0.7992(3) 0.06900(16) 0.35020(16) 0.0496(10) Uani 1 1 d .
O1 O 0.6286(3) 0.14693(17) 0.73821(15) 0.0787(12) Uani 1 1 d .
O2 O 0.8813(3) 0.11153(15) 0.35397(16) 0.0766(12) Uani 1 1 d .
C1 C 0.5333(4) 0.2512(2) 0.76038(18) 0.0452(12) Uani 1 1 d .
C2 C 0.4091(4) 0.2612(3) 0.7730(2) 0.0657(15) Uani 1 1 d .
H2A H 0.3728 0.2813 0.7400 0.070(3) Uiso 1 1 calc R
H2B H 0.4005 0.2914 0.8056 0.070(3) Uiso 1 1 calc R
H2C H 0.3752 0.2172 0.7815 0.070(3) Uiso 1 1 calc R
C3 C 0.5848(4) 0.3133(2) 0.7299(2) 0.0555(14) Uani 1 1 d .
H3A H 0.6624 0.3038 0.7209 0.070(3) Uiso 1 1 calc R
H3B H 0.5805 0.3531 0.7546 0.070(3) Uiso 1 1 calc R
H3C H 0.5440 0.3223 0.6949 0.070(3) Uiso 1 1 calc R
C4 C 0.5954(4) 0.2386(2) 0.8161(2) 0.0570(14) Uani 1 1 d .
H4A H 0.5659 0.1978 0.8343 0.070(3) Uiso 1 1 calc R
H4B H 0.5855 0.2776 0.8412 0.070(3) Uiso 1 1 calc R
H4C H 0.6743 0.2323 0.8082 0.070(3) Uiso 1 1 calc R
C5 C 0.5040(3) 0.17716(19) 0.66774(18) 0.0381(11) Uani 1 1 d .
C6 C 0.5347(3) 0.11659(18) 0.63867(19) 0.0388(11) Uani 1 1 d .
H6 H 0.5738 0.0820 0.6581 0.070(3) Uiso 1 1 calc R
C7 C 0.5074(3) 0.10816(19) 0.58187(19) 0.0385(11) Uani 1 1 d .
H7 H 0.5307 0.0682 0.5629 0.070(3) Uiso 1 1 calc R
C8 C 0.4459(3) 0.15737(19) 0.55133(18) 0.0375(11) Uani 1 1 d .
C9 C 0.4078(3) 0.2138(2) 0.58351(19) 0.0394(11) Uani 1 1 d .
H9 H 0.3616 0.2462 0.5655 0.070(3) Uiso 1 1 calc R
C10 C 0.4347(3) 0.22348(19) 0.63951(19) 0.0381(11) Uani 1 1 d .
H10 H 0.4064 0.2617 0.6592 0.070(3) Uiso 1 1 calc R
C11 C 0.4216(3) 0.15031(19) 0.48775(17) 0.0371(11) Uani 1 1 d .
C12 C 0.5207(3) 0.12128(19) 0.45377(18) 0.0380(11) Uani 1 1 d .
C13 C 0.6303(4) 0.14322(19) 0.46604(18) 0.0409(11) Uani 1 1 d .
H13 H 0.6429 0.1712 0.4981 0.070(3) Uiso 1 1 calc R
C14 C 0.7195(3) 0.12459(19) 0.43210(19) 0.0432(12) Uani 1 1 d .
H14 H 0.7918 0.1395 0.4416 0.070(3) Uiso 1 1 calc R
C15 C 0.7037(3) 0.0839(2) 0.38392(18) 0.0405(11) Uani 1 1 d .
C16 C 0.5962(3) 0.06127(19) 0.37107(19) 0.0428(12) Uani 1 1 d .
H16 H 0.5843 0.0329 0.3392 0.070(3) Uiso 1 1 calc R
C17 C 0.5066(3) 0.0806(2) 0.40524(18) 0.0404(11) Uani 1 1 d .
H17 H 0.4343 0.0658 0.3954 0.070(3) Uiso 1 1 calc R
C18 C 0.8171(4) 0.0056(2) 0.31443(19) 0.0473(12) Uani 1 1 d .
C19 C 0.7604(4) 0.0135(2) 0.2575(2) 0.0720(16) Uani 1 1 d .
H19A H 0.6803 0.0169 0.2631 0.070(3) Uiso 1 1 calc R
H19B H 0.7770 -0.0259 0.2338 0.070(3) Uiso 1 1 calc R
H19C H 0.7874 0.0546 0.2389 0.070(3) Uiso 1 1 calc R
C20 C 0.7758(4) -0.0575(2) 0.3478(2) 0.0617(15) Uani 1 1 d .
H20A H 0.8114 -0.0587 0.3850 0.070(3) Uiso 1 1 calc R
H20B H 0.7946 -0.0987 0.3268 0.070(3) Uiso 1 1 calc R
H20C H 0.6954 -0.0548 0.3525 0.070(3) Uiso 1 1 calc R
C21 C 0.9432(4) -0.0021(2) 0.3048(2) 0.0701(16) Uani 1 1 d .
H21A H 0.9712 0.0376 0.2845 0.070(3) Uiso 1 1 calc R
H21B H 0.9574 -0.0430 0.2824 0.070(3) Uiso 1 1 calc R
H21C H 0.9807 -0.0060 0.3414 0.070(3) Uiso 1 1 calc R
C22 C 0.3912(4) 0.2198(2) 0.45969(17) 0.0402(12) Uani 1 1 d .
C23 C 0.4561(4) 0.2781(2) 0.45643(19) 0.0467(12) Uani 1 1 d .
H23 H 0.5281 0.2793 0.4725 0.070(3) Uiso 1 1 calc R
C24 C 0.4119(4) 0.3355(2) 0.4287(2) 0.0517(13) Uani 1 1 d .
H24 H 0.4539 0.3761 0.4268 0.070(3) Uiso 1 1 calc R
C25 C 0.3074(4) 0.3329(2) 0.40419(19) 0.0508(13) Uani 1 1 d .
H25 H 0.2798 0.3716 0.3850 0.070(3) Uiso 1 1 calc R
C26 C 0.2422(4) 0.2745(2) 0.40725(18) 0.0477(12) Uani 1 1 d .
H26 H 0.1705 0.2733 0.3908 0.070(3) Uiso 1 1 calc R
C27 C 0.2854(3) 0.2172(2) 0.43545(18) 0.0424(12) Uani 1 1 d .
C28 C 0.2350(3) 0.1495(2) 0.44777(17) 0.0397(11) Uani 1 1 d .
C29 C 0.1308(4) 0.1230(2) 0.43400(19) 0.0494(13) Uani 1 1 d .
H29 H 0.0787 0.1492 0.4134 0.070(3) Uiso 1 1 calc R
C30 C 0.1050(4) 0.0569(2) 0.4513(2) 0.0526(13) Uani 1 1 d .
H30 H 0.0341 0.0386 0.4431 0.070(3) Uiso 1 1 calc R
C31 C 0.1828(4) 0.0175(2) 0.48062(19) 0.0486(13) Uani 1 1 d .
H31 H 0.1646 -0.0276 0.4912 0.070(3) Uiso 1 1 calc R
C32 C 0.2871(3) 0.0440(2) 0.49444(18) 0.0445(12) Uani 1 1 d .
H32 H 0.3389 0.0175 0.5150 0.070(3) Uiso 1 1 calc R
C33 C 0.3138(3) 0.11010(19) 0.47753(16) 0.0365(11) Uani 1 1 d .

loop_
_atom_site_aniso_label
_atom_site_aniso_U_11
_atom_site_aniso_U_22
_atom_site_aniso_U_33
_atom_site_aniso_U_23
_atom_site_aniso_U_13
_atom_site_aniso_U_12
N1 0.043(2) 0.025(2) 0.070(3) 0.0023(18) -0.004(2) 0.0068(19)
N2 0.032(2) 0.028(2) 0.089(3) -0.0106(18) 0.014(2) -0.0062(19)
O1 0.090(3) 0.049(2) 0.097(3) -0.0105(18) -0.028(2) 0.030(2)
O2 0.046(2) 0.045(2) 0.138(3) -0.021(2) 0.031(2) -0.0245(19)
C1 0.037(3) 0.036(3) 0.063(3) -0.006(2) 0.006(2) 0.002(2)
C2 0.050(4) 0.072(4) 0.075(4) -0.004(3) 0.006(3) 0.009(3)
C3 0.037(3) 0.035(3) 0.094(4) 0.001(2) -0.006(3) -0.006(2)
C4 0.057(3) 0.048(3) 0.066(3) -0.009(2) -0.006(3) 0.003(3)
C5 0.027(3) 0.029(3) 0.059(3) 0.005(2) -0.002(2) 0.002(2)
C6 0.030(3) 0.020(2) 0.066(3) 0.004(2) 0.002(2) 0.002(2)
C7 0.026(3) 0.021(2) 0.069(3) 0.000(2) 0.001(2) -0.001(2)
C8 0.019(2) 0.023(2) 0.071(3) 0.002(2) 0.003(2) -0.001(2)
C9 0.027(3) 0.027(2) 0.064(3) 0.003(2) 0.005(2) 0.009(2)
C10 0.023(2) 0.029(2) 0.062(3) -0.005(2) 0.006(2) 0.001(2)
C11 0.026(3) 0.023(2) 0.062(3) 0.002(2) 0.001(2) 0.006(2)
C12 0.030(3) 0.022(2) 0.062(3) 0.001(2) -0.001(2) 0.005(2)
C13 0.033(3) 0.022(2) 0.068(3) -0.003(2) -0.003(2) 0.001(2)
C14 0.026(3) 0.025(2) 0.079(3) 0.002(2) -0.001(2) 0.000(2)
C15 0.029(3) 0.024(2) 0.068(3) -0.001(2) 0.005(2) 0.001(2)
C16 0.033(3) 0.024(2) 0.071(3) -0.007(2) 0.000(2) 0.001(2)
C17 0.027(3) 0.029(2) 0.065(3) -0.001(2) -0.001(2) 0.001(2)
C18 0.035(3) 0.033(3) 0.074(3) -0.006(2) 0.010(2) 0.002(2)
C19 0.073(4) 0.063(3) 0.081(4) -0.014(3) 0.007(3) 0.013(3)
C20 0.053(3) 0.032(3) 0.101(4) -0.010(2) 0.020(3) -0.001(2)
C21 0.043(3) 0.053(3) 0.115(4) -0.017(3) 0.015(3) 0.004(3)
C22 0.033(3) 0.028(3) 0.060(3) -0.005(2) 0.002(2) 0.007(2)
C23 0.033(3) 0.030(3) 0.077(3) -0.003(2) 0.005(2) 0.003(2)
C24 0.044(3) 0.027(3) 0.084(3) 0.001(2) 0.008(3) 0.010(2)
C25 0.044(3) 0.034(3) 0.074(3) 0.004(2) 0.006(3) 0.013(3)
C26 0.034(3) 0.035(3) 0.074(3) 0.002(2) -0.002(2) 0.018(2)
C27 0.028(3) 0.036(3) 0.063(3) -0.006(2) 0.001(2) 0.008(2)
C28 0.024(3) 0.030(3) 0.065(3) -0.003(2) 0.001(2) 0.002(2)
C29 0.032(3) 0.045(3) 0.071(3) -0.004(2) -0.004(2) 0.006(2)
C30 0.028(3) 0.045(3) 0.085(4) -0.004(3) -0.004(3) -0.007(2)
C31 0.035(3) 0.031(3) 0.079(3) 0.001(2) 0.003(3) -0.011(3)
C32 0.031(3) 0.031(3) 0.072(3) -0.004(2) 0.002(2) -0.005(2)
C33 0.023(3) 0.023(3) 0.063(3) -0.004(2) 0.004(2) 0.000(2)

loop_
_atom_type_symbol
_atom_type_description
_atom_type_scat_dispersion_real
_atom_type_scat_dispersion_imag
_atom_type_scat_source
C C 0.0033 0.0016 'International Tables Vol C Tables 4.2.6.8 and 6.1.1.4'
H H 0.0000 0.0000 'International Tables Vol C Tables 4.2.6.8 and 6.1.1.4'
N N 0.0061 0.0033 'International Tables Vol C Tables 4.2.6.8 and 6.1.1.4'
O O 0.0106 0.0060 'International Tables Vol C Tables 4.2.6.8 and 6.1.1.4'

loop_
_geom_angle_atom_site_label_1
_geom_angle_atom_site_label_2
_geom_angle_atom_site_label_3
_geom_angle
O1 N1 C5 116.0(3)
O1 N1 C1 115.4(3)
C5 N1 C1 127.3(3)
O2 N2 C15 116.3(3)
O2 N2 C18 117.3(3)
C15 N2 C18 126.3(3)
C4 C1 N1 107.8(3)
C4 C1 C2 109.2(4)
N1 C1 C2 109.7(4)
C4 C1 C3 109.3(4)
N1 C1 C3 108.4(3)
C2 C1 C3 112.3(4)
C10 C5 N1 123.9(4)
C10 C5 C6 118.0(4)
N1 C5 C6 118.0(4)
C7 C6 C5 120.2(4)
C6 C7 C8 122.2(4)
C7 C8 C9 115.6(4)
C7 C8 C11 122.4(4)
C9 C8 C11 122.1(4)
C10 C9 C8 123.1(4)
C9 C10 C5 120.4(4)
C8 C11 C33 111.2(3)
C8 C11 C12 113.1(3)
C33 C11 C12 112.3(3)
C8 C11 C22 112.3(3)
C33 C11 C22 100.7(3)
C12 C11 C22 106.5(3)
C17 C12 C13 116.8(4)
C17 C12 C11 122.5(4)
C13 C12 C11 120.0(4)
C14 C13 C12 121.5(4)
C13 C14 C15 120.8(4)
C16 C15 C14 118.8(4)
C16 C15 N2 123.9(4)
C14 C15 N2 117.3(4)
C17 C16 C15 120.1(4)
C16 C17 C12 121.9(4)
C19 C18 N2 110.1(3)
C19 C18 C21 108.9(4)
N2 C18 C21 107.6(3)
C19 C18 C20 112.7(4)
N2 C18 C20 109.2(4)
C21 C18 C20 108.2(4)
C23 C22 C27 121.4(4)
C23 C22 C11 127.8(4)
C27 C22 C11 110.8(4)
C22 C23 C24 118.3(4)
C25 C24 C23 120.5(4)
C24 C25 C26 121.3(4)
C25 C26 C27 118.4(4)
C22 C27 C26 120.1(4)
C22 C27 C28 109.0(4)
C26 C27 C28 130.9(4)
C29 C28 C33 120.9(4)
C29 C28 C27 130.9(4)
C33 C28 C27 108.2(3)
C30 C29 C28 118.6(4)
C29 C30 C31 120.8(4)
C30 C31 C32 120.6(4)
C33 C32 C31 119.2(4)
C32 C33 C28 119.8(4)
C32 C33 C11 128.9(4)
C28 C33 C11 111.2(3)

loop_
_geom_bond_atom_site_label_1
_geom_bond_atom_site_label_2
_geom_bond_distance
N1 O1 1.316(4)
N1 C5 1.426(5)
N1 C1 1.540(5)
N2 O2 1.303(4)
N2 C15 1.434(5)
N2 C18 1.526(5)
C1 C4 1.537(6)
C1 C2 1.543(6)
C1 C3 1.553(6)
C5 C10 1.408(5)
C5 C6 1.428(5)
C6 C7 1.393(6)
C7 C8 1.420(5)
C8 C9 1.426(6)
C8 C11 1.539(6)
C9 C10 1.378(6)
C11 C33 1.544(6)
C11 C12 1.553(6)
C11 C22 1.567(6)
C12 C17 1.412(5)
C12 C13 1.423(6)
C13 C14 1.394(6)
C14 C15 1.407(6)
C15 C16 1.407(6)
C16 C17 1.404(6)
C18 C19 1.519(6)
C18 C21 1.548(6)
C18 C20 1.556(6)
C22 C23 1.396(6)
C22 C27 1.402(6)
C23 C24 1.413(6)
C24 C25 1.391(6)
C25 C26 1.399(6)
C26 C27 1.414(6)
C27 C28 1.496(6)
C28 C29 1.403(6)
C28 C33 1.418(6)
C29 C30 1.402(6)
C30 C31 1.404(6)
C31 C32 1.404(6)
C32 C33 1.403(5)
